data_4112081
loop_
_publ_author_name
'Britton K. Corkey'
'F. Dean Toste'

_publ_section_title
;
 Catalytic Enantioselective Conia-Ene Reaction
;
_journal_name_full 'Journal of the American Chemical Society'
_journal_page_first 17168
_journal_page_last 17169
_journal_paper_doi 10.1021/ja055059q
_journal_volume 127
_journal_year 2005
_chemical_formula_sum 'C78 H102 Cl6 F6 O14 P2 Pd S2'
_chemical_formula_weight 1822.83
_space_group_IT_number 78
_symmetry_cell_setting tetragonal
_symmetry_Int_Tables_number 78
_symmetry_space_group_name_Hall 'P 4cw'
_symmetry_space_group_name_H-M 'P 43'
_audit_creation_date 'Fri Feb 18 09:55:57 2005'
_audit_creation_method 'by teXsan'
_cell_angle_alpha 90
_cell_angle_beta 90
_cell_angle_gamma 90
_cell_formula_units_Z 4
_cell_length_a 14.1334(4)
_cell_length_b 14.1334(4)
_cell_length_c 43.546(3)
_cell_measurement_reflns_used 5441
_cell_measurement_temperature 162.2
_cell_measurement_theta_max 19.7
_cell_measurement_theta_min 2.5
_cell_volume 8698.4(7)
_computing_cell_refinement 'Rigaku/AFC Diffractometer Control'
_computing_data_collection 'Rigaku/AFC Diffractometer Control'
_computing_data_reduction teXsan
_computing_publication_material teXsan
_computing_structure_refinement teXsan
_computing_structure_solution SIR97
_diffrn_measured_fraction_theta_full 1.7401
_diffrn_measured_fraction_theta_max 1.7401
_diffrn_radiation_type 'Mo K\a'
_diffrn_radiation_wavelength 0.7107
_diffrn_reflns_av_R_equivalents 0.055
_diffrn_reflns_limit_h_max 16
_diffrn_reflns_limit_h_min 0
_diffrn_reflns_limit_k_max 16
_diffrn_reflns_limit_k_min -11
_diffrn_reflns_limit_l_max 44
_diffrn_reflns_limit_l_min -51
_diffrn_reflns_number 44026
_diffrn_reflns_theta_full 24.73
_diffrn_reflns_theta_max 24.73
_exptl_absorpt_coefficient_mu 0.553
_exptl_absorpt_correction_type none
_exptl_crystal_colour yellow
_exptl_crystal_density_diffrn 1.392
_exptl_crystal_description cube
_exptl_crystal_F_000 3784.00
_exptl_crystal_size_max 0.150
_exptl_crystal_size_mid 0.140
_exptl_crystal_size_min 0.140
_refine_diff_density_max 0.62
_refine_diff_density_min -0.34
_refine_ls_extinction_method none
_refine_ls_goodness_of_fit_ref 0.870
_refine_ls_hydrogen_treatment constr
_refine_ls_number_parameters 982
_refine_ls_number_reflns 6216
_refine_ls_R_factor_all 0.0699
_refine_ls_R_factor_gt 0.0330
_refine_ls_shift/su_max 0.0028
_refine_ls_structure_factor_coef F
_refine_ls_weighting_details 'w = 1/[\s^2^(Fo) + 0.00022|Fo|^2^]'
_refine_ls_weighting_scheme calc
_refine_ls_wR_factor_all 0.0360
_refine_ls_wR_factor_ref 0.0305
_reflns_number_gt 6216
_reflns_number_total 13112
_reflns_threshold_expression F^2^>3.0\s(F^2^)
_cod_data_source_file ja055059qsi20050726_081612.cif
_cod_data_source_block dtbm6
_cod_original_cell_volume 8698.4(6)
_cod_original_sg_symbol_H-M 'P 43 '
_cod_original_formula_sum 'C78 H102 Cl6 F6 O14 P2 Pd S2 '
_cod_database_code 4112081

loop_
_symmetry_equiv_pos_as_xyz
x,y,z
-x,-y,1/2+z
-y,x,3/4+z
y,-x,1/4+z

loop_
_atom_site_label
_atom_site_type_symbol
_atom_site_fract_x
_atom_site_fract_y
_atom_site_fract_z
_atom_site_U_iso_or_equiv
_atom_site_adp_type
_atom_site_occupancy
_atom_site_calc_flag
_atom_site_refinement_flags
Pd1 Pd 0.39188(4) 0.11710(4) 0.4973 0.0227(2) Uani 1.00 d .
Cl1 Cl 0.3755(3) 0.1623(3) 0.2275(1) 0.173(2) Uani 1.00 d .
Cl2 Cl 0.3013(3) -0.0174(3) 0.2228(1) 0.163(2) Uani 1.00 d .
Cl3 Cl 0.3278(3) 0.0889(4) 0.16942(8) 0.199(2) Uani 1.00 d .
Cl4 Cl 0.5738(2) 0.1069(2) 0.13361(6) 0.077(1) Uani 0.99 d P
Cl5 Cl 0.6262(2) 0.2566(2) 0.09203(6) 0.080(1) Uani 1.00 d .
Cl6 Cl 0.7680(2) 0.1506(2) 0.12329(6) 0.0703(10) Uani 1.00 d .
S1 S 0.3548(2) 0.1344(2) 0.56863(5) 0.0363(7) Uani 1.00 d .
S2 S 0.2502(2) -0.0640(2) 0.50428(6) 0.0461(8) Uani 1.00 d .
P1 P 0.5343(1) 0.1825(1) 0.49044(4) 0.0215(6) Uani 1.00 d .
P2 P 0.3524(1) 0.1497(1) 0.44886(5) 0.0212(6) Uani 1.00 d .
F1 F 0.1507(5) -0.0382(6) 0.5541(1) 0.146(3) Uani 1.00 d .
F2 F 0.0747(4) -0.0268(6) 0.5128(2) 0.113(3) Uani 1.00 d .
F3 F 0.1148(5) -0.1617(6) 0.5289(2) 0.154(4) Uani 1.00 d .
F4 F 0.5001(4) 0.1116(4) 0.6052(1) 0.069(2) Uani 1.00 d .
F5 F 0.4945(3) 0.2487(4) 0.5825(1) 0.059(2) Uani 1.00 d .
F6 F 0.4007(4) 0.2155(4) 0.6203(1) 0.074(2) Uani 1.00 d .
O1 O 0.4150(3) 0.0920(3) 0.5451(1) 0.033(2) Uani 1.00 d .
O2 O 0.3035(4) 0.0683(4) 0.5874(1) 0.052(2) Uani 1.00 d .
O3 O 0.3081(4) 0.2174(4) 0.5581(1) 0.048(2) Uani 1.00 d .
O4 O 0.2630(3) 0.0392(3) 0.5044(1) 0.035(2) Uani 1.00 d .
O5 O 0.3191(5) -0.1122(4) 0.5220(2) 0.104(3) Uani 1.00 d .
O6 O 0.2228(4) -0.1029(4) 0.4748(1) 0.059(2) Uani 1.00 d .
O7 O 0.5968(4) 0.3936(3) 0.4039(1) 0.035(2) Uani 1.00 d .
O8 O 0.4878(4) 0.5136(4) 0.3983(1) 0.050(2) Uani 1.00 d .
O9 O 0.5898(3) 0.2070(3) 0.3712(1) 0.029(2) Uani 1.00 d .
O10 O 0.7063(3) 0.0917(3) 0.3700(1) 0.038(2) Uani 1.00 d .
O11 O 0.4153(4) -0.1695(4) 0.3649(1) 0.042(2) Uani 1.00 d .
O12 O -0.0668(3) 0.1565(4) 0.4402(1) 0.036(2) Uani 1.00 d .
O13 O 0.5780(4) 0.5780(4) 0.5292(1) 0.047(2) Uani 1.00 d .
O14 O 0.8083(4) 0.0171(4) 0.5782(1) 0.043(2) Uani 1.00 d .
C1 C 0.1415(9) -0.0748(10) 0.5268(2) 0.079(5) Uani 1.00 d .
C2 C 0.4416(7) 0.1796(7) 0.5951(2) 0.052(4) Uani 1.00 d .
C3 C 0.3890(5) 0.2622(5) 0.4336(1) 0.023(2) Uani 1.00 d .
C4 C 0.4870(5) 0.2769(5) 0.4252(2) 0.021(2) Uani 1.00 d .
C5 C 0.5091(5) 0.3646(5) 0.4134(2) 0.024(3) Uani 1.00 d .
C6 C 0.4442(6) 0.4358(5) 0.4106(2) 0.030(3) Uani 1.00 d .
C7 C 0.3512(6) 0.4253(5) 0.4190(2) 0.033(3) Uani 1.00 d .
C8 C 0.3257(5) 0.3363(5) 0.4306(2) 0.026(3) Uani 1.00 d .
C9 C 0.5826(6) 0.4861(6) 0.3925(2) 0.041(3) Uani 1.00 d .
C10 C 0.5900(5) 0.1562(5) 0.4540(2) 0.023(2) Uani 1.00 d .
C11 C 0.6617(5) 0.0872(5) 0.4529(2) 0.031(3) Uani 1.00 d .
C12 C 0.7050(5) 0.0606(5) 0.4253(2) 0.033(3) Uani 1.00 d .
C13 C 0.6769(5) 0.1056(5) 0.3996(2) 0.022(3) Uani 1.00 d .
C14 C 0.6070(5) 0.1739(5) 0.4004(2) 0.027(3) Uani 1.00 d .
C15 C 0.5615(5) 0.2016(5) 0.4269(2) 0.016(2) Uani 1.00 d .
C16 C 0.6675(6) 0.1701(6) 0.3532(2) 0.042(3) Uani 1.00 d .
C17 C 0.3894(5) 0.0603(5) 0.4225(2) 0.018(2) Uani 1.00 d .
C18 C 0.4186(5) -0.0262(5) 0.4338(2) 0.028(3) Uani 1.00 d .
C19 C 0.4369(5) -0.1041(5) 0.4151(2) 0.032(3) Uani 1.00 d .
C20 C 0.4159(5) -0.0911(5) 0.3843(2) 0.029(3) Uani 1.00 d .
C21 C 0.3955(5) -0.0037(5) 0.3709(2) 0.024(2) Uani 1.00 d .
C22 C 0.3836(5) 0.0715(5) 0.3913(2) 0.022(2) Uani 1.00 d .
C23 C 0.3916(5) 0.0120(5) 0.3357(2) 0.028(3) Uani 1.00 d .
C24 C 0.3099(6) -0.0366(6) 0.3202(2) 0.059(3) Uani 1.00 d .
C25 C 0.4849(6) -0.0226(6) 0.3212(2) 0.060(3) Uani 1.00 d .
C26 C 0.3835(6) 0.1176(7) 0.3278(2) 0.051(3) Uani 1.00 d .
C27 C 0.4810(6) -0.1929(5) 0.4295(2) 0.038(3) Uani 1.00 d .
C28 C 0.5494(8) -0.2418(7) 0.4083(2) 0.086(4) Uani 1.00 d .
C29 C 0.533(1) -0.1685(9) 0.4574(3) 0.195(8) Uani 1.00 d .
C30 C 0.4072(10) -0.2636(9) 0.4396(3) 0.139(6) Uani 1.00 d .
C31 C 0.3300(8) -0.2236(6) 0.3668(2) 0.078(4) Uani 1.00 d .
C32 C 0.2243(5) 0.1487(5) 0.4478(2) 0.018(2) Uani 1.00 d .
C33 C 0.1764(5) 0.0814(5) 0.4302(2) 0.024(3) Uani 1.00 d .
C34 C 0.1717(6) 0.2067(5) 0.4670(2) 0.030(3) Uani 1.00 d .
C35 C 0.0732(5) 0.2102(5) 0.4665(2) 0.024(3) Uani 1.00 d .
C36 C 0.0301(5) 0.1489(6) 0.4449(2) 0.029(3) Uani 1.00 d .
C37 C 0.0787(5) 0.0808(5) 0.4287(2) 0.024(3) Uani 1.00 d .
C38 C 0.0286(6) 0.0006(6) 0.4113(2) 0.039(3) Uani 1.00 d .
C39 C 0.0983(6) -0.0691(6) 0.3964(2) 0.049(3) Uani 1.00 d .
C40 C -0.0343(6) 0.0342(6) 0.3851(2) 0.048(3) Uani 1.00 d .
C41 C -0.0916(6) 0.2349(6) 0.4203(2) 0.050(3) Uani 1.00 d .
C42 C -0.0307(6) -0.0550(6) 0.4345(2) 0.049(3) Uani 1.00 d .
C43 C 0.0253(5) 0.2747(5) 0.4903(2) 0.028(3) Uani 1.00 d .
C44 C 0.0351(6) 0.3768(6) 0.4808(2) 0.054(3) Uani 1.00 d .
C45 C -0.0799(5) 0.2509(5) 0.4965(2) 0.046(3) Uani 1.00 d .
C46 C 0.0750(6) 0.2607(6) 0.5213(2) 0.055(3) Uani 1.00 d .
C47 C 0.5381(5) 0.3072(5) 0.4949(2) 0.025(2) Uani 1.00 d .
C48 C 0.6180(5) 0.3601(5) 0.4863(2) 0.028(3) Uani 1.00 d .
C49 C 0.6302(5) 0.4533(5) 0.4963(2) 0.027(2) Uani 1.00 d .
C50 C 0.5596(6) 0.4917(5) 0.5153(2) 0.029(3) Uani 1.00 d .
C51 C 0.4706(6) 0.4491(5) 0.5197(2) 0.028(3) Uani 1.00 d .
C52 C 0.4665(5) 0.3534(5) 0.5103(2) 0.028(3) Uani 1.00 d .
C53 C 0.3814(6) 0.4976(5) 0.5327(2) 0.036(3) Uani 1.00 d .
C54 C 0.3771(6) 0.6013(6) 0.5234(2) 0.050(3) Uani 1.00 d .
C55 C 0.3738(6) 0.4898(6) 0.5677(2) 0.053(3) Uani 1.00 d .
C56 C 0.2937(6) 0.4489(6) 0.5197(2) 0.053(3) Uani 1.00 d .
C57 C 0.6809(6) 0.6048(6) 0.4714(2) 0.045(3) Uani 1.00 d .
C58 C 0.6015(6) 0.5698(7) 0.5608(2) 0.064(4) Uani 1.00 d .
C59 C 0.7167(5) 0.5110(5) 0.4853(2) 0.029(3) Uani 1.00 d .
C60 C 0.7717(5) 0.4597(5) 0.4602(2) 0.043(3) Uani 1.00 d .
C61 C 0.3012(7) 0.0949(8) 0.2064(2) 0.089(4) Uani 1.00 d .
C62 C 0.6564(6) 0.1450(6) 0.1065(2) 0.056(3) Uani 1.00 d .
C63 C 0.7355(6) 0.0551(6) 0.5612(2) 0.030(3) Uani 1.00 d .
C64 C 0.6726(5) -0.0031(6) 0.5456(2) 0.030(3) Uani 1.00 d .
C65 C 0.6593(7) -0.1242(7) 0.5884(2) 0.084(4) Uani 1.00 d .
C66 C 0.6112(5) 0.0369(5) 0.5251(2) 0.025(3) Uani 1.00 d .
C67 C 0.6108(5) 0.1338(5) 0.5196(2) 0.026(2) Uani 1.00 d .
C68 C 0.6649(5) 0.1925(5) 0.5389(2) 0.025(2) Uani 1.00 d .
C69 C 0.7268(5) 0.1551(6) 0.5606(2) 0.035(3) Uani 1.00 d .
C70 C 0.8911(6) -0.0038(7) 0.5603(2) 0.065(4) Uani 1.00 d .
C71 C 0.7371(8) -0.1718(7) 0.5394(3) 0.097(5) Uani 1.00 d .
C72 C 0.8803(6) 0.2204(7) 0.5842(2) 0.060(4) Uani 1.00 d .
C73 C 0.7723(6) 0.2215(5) 0.5845(2) 0.030(3) Uani 1.00 d .
C74 C 0.7395(6) 0.3239(6) 0.5796(2) 0.055(3) Uani 1.00 d .
C75 C 0.5671(7) -0.1476(6) 0.5426(2) 0.077(4) Uani 1.00 d .
C76 C 0.7852(6) 0.5319(6) 0.5112(2) 0.049(3) Uani 1.00 d .
C77 C 0.6604(6) -0.1108(6) 0.5535(2) 0.035(3) Uani 1.00 d .
C78 C 0.7388(6) 0.1880(6) 0.6166(2) 0.058(3) Uani 1.00 d .
H1 H 0.3068 0.4759 0.4172 0.0392 Uiso 1.00 calc .
H2 H 0.2615 0.3266 0.4366 0.0316 Uiso 1.00 calc .
H3 H 0.6248 0.5284 0.4023 0.0483 Uiso 1.00 calc .
H4 H 0.5943 0.4867 0.3709 0.0483 Uiso 1.00 calc .
H5 H 0.6814 0.0577 0.4715 0.0378 Uiso 1.00 calc .
H6 H 0.7523 0.0123 0.4247 0.0388 Uiso 1.00 calc .
H7 H 0.6451 0.1495 0.3338 0.0509 Uiso 1.00 calc .
H8 H 0.7142 0.2176 0.3504 0.0509 Uiso 1.00 calc .
H9 H 0.4270 -0.0330 0.4554 0.0322 Uiso 1.00 calc .
H10 H 0.3707 0.1330 0.3832 0.0250 Uiso 1.00 calc .
H11 H 0.2519 -0.0117 0.3278 0.0723 Uiso 1.00 calc .
H12 H 0.3132 -0.0270 0.2987 0.0723 Uiso 1.00 calc .
H13 H 0.3124 -0.1027 0.3245 0.0723 Uiso 1.00 calc .
H14 H 0.4927 -0.0880 0.3254 0.0726 Uiso 1.00 calc .
H15 H 0.4820 -0.0133 0.2995 0.0726 Uiso 1.00 calc .
H16 H 0.5364 0.0120 0.3293 0.0726 Uiso 1.00 calc .
H17 H 0.4337 0.1505 0.3372 0.0590 Uiso 1.00 calc .
H18 H 0.3858 0.1243 0.3062 0.0590 Uiso 1.00 calc .
H19 H 0.3245 0.1400 0.3353 0.0590 Uiso 1.00 calc .
H20 H 0.5705 -0.2984 0.4181 0.1038 Uiso 1.00 calc .
H21 H 0.5176 -0.2575 0.3899 0.1038 Uiso 1.00 calc .
H22 H 0.6009 -0.2018 0.4044 0.1038 Uiso 1.00 calc .
H23 H 0.5584 -0.2257 0.4656 0.2348 Uiso 1.00 calc .
H24 H 0.5789 -0.1250 0.4531 0.2348 Uiso 1.00 calc .
H25 H 0.4875 -0.1441 0.4719 0.2348 Uiso 1.00 calc .
H26 H 0.3677 -0.2346 0.4545 0.1639 Uiso 1.00 calc .
H27 H 0.3716 -0.2830 0.4225 0.1639 Uiso 1.00 calc .
H28 H 0.4386 -0.3164 0.4486 0.1639 Uiso 1.00 calc .
H29 H 0.2782 -0.1849 0.3611 0.0938 Uiso 1.00 calc .
H30 H 0.3344 -0.2759 0.3531 0.0938 Uiso 1.00 calc .
H31 H 0.3222 -0.2456 0.3871 0.0938 Uiso 1.00 calc .
H32 H 0.2115 0.0350 0.4193 0.0287 Uiso 1.00 calc .
H33 H 0.2040 0.2459 0.4812 0.0347 Uiso 1.00 calc .
H34 H 0.0646 -0.1202 0.3876 0.0569 Uiso 1.00 calc .
H35 H 0.1336 -0.0374 0.3809 0.0569 Uiso 1.00 calc .
H36 H 0.1408 -0.0924 0.4116 0.0569 Uiso 1.00 calc .
H37 H -0.0795 0.0777 0.3930 0.0576 Uiso 1.00 calc .
H38 H 0.0033 0.0639 0.3700 0.0576 Uiso 1.00 calc .
H39 H -0.0661 -0.0187 0.3765 0.0576 Uiso 1.00 calc .
H40 H -0.0706 0.2920 0.4293 0.0584 Uiso 1.00 calc .
H41 H -0.0619 0.2262 0.4010 0.0584 Uiso 1.00 calc .
H42 H -0.1582 0.2363 0.4177 0.0584 Uiso 1.00 calc .
H43 H -0.0761 -0.0134 0.4435 0.0606 Uiso 1.00 calc .
H44 H -0.0624 -0.1048 0.4243 0.0606 Uiso 1.00 calc .
H45 H 0.0092 -0.0796 0.4500 0.0606 Uiso 1.00 calc .
H46 H 0.1001 0.3918 0.4788 0.0638 Uiso 1.00 calc .
H47 H 0.0040 0.3859 0.4617 0.0638 Uiso 1.00 calc .
H48 H 0.0069 0.4158 0.4959 0.0638 Uiso 1.00 calc .
H49 H -0.1037 0.2933 0.5116 0.0544 Uiso 1.00 calc .
H50 H -0.1149 0.2579 0.4781 0.0544 Uiso 1.00 calc .
H51 H -0.0845 0.1880 0.5037 0.0544 Uiso 1.00 calc .
H52 H 0.0670 0.1978 0.5279 0.0663 Uiso 1.00 calc .
H53 H 0.1407 0.2743 0.5189 0.0663 Uiso 1.00 calc .
H54 H 0.0485 0.3032 0.5359 0.0663 Uiso 1.00 calc .
H55 H 0.6644 0.3322 0.4734 0.0334 Uiso 1.00 calc .
H56 H 0.4108 0.3182 0.5151 0.0325 Uiso 1.00 calc .
H57 H 0.4311 0.6329 0.5311 0.0585 Uiso 1.00 calc .
H58 H 0.3757 0.6055 0.5017 0.0585 Uiso 1.00 calc .
H59 H 0.3215 0.6287 0.5317 0.0585 Uiso 1.00 calc .
H60 H 0.3170 0.5205 0.5742 0.0629 Uiso 1.00 calc .
H61 H 0.3714 0.4252 0.5733 0.0629 Uiso 1.00 calc .
H62 H 0.4265 0.5196 0.5768 0.0629 Uiso 1.00 calc .
H63 H 0.2391 0.4809 0.5271 0.0631 Uiso 1.00 calc .
H64 H 0.2955 0.4513 0.4981 0.0631 Uiso 1.00 calc .
H65 H 0.2927 0.3852 0.5266 0.0631 Uiso 1.00 calc .
H66 H 0.7334 0.6412 0.4649 0.0540 Uiso 1.00 calc .
H67 H 0.6414 0.5910 0.4542 0.0540 Uiso 1.00 calc .
H68 H 0.6458 0.6382 0.4864 0.0540 Uiso 1.00 calc .
H69 H 0.5504 0.5410 0.5714 0.0767 Uiso 1.00 calc .
H70 H 0.6565 0.5321 0.5628 0.0767 Uiso 1.00 calc .
H71 H 0.6128 0.6310 0.5689 0.0767 Uiso 1.00 calc .
H72 H 0.7966 0.4027 0.4684 0.0495 Uiso 1.00 calc .
H73 H 0.7305 0.4459 0.4436 0.0495 Uiso 1.00 calc .
H74 H 0.8217 0.4990 0.4534 0.0495 Uiso 1.00 calc .
H75 H 0.2388 0.1208 0.2083 0.0997 Uiso 1.00 calc .
H76 H 0.6580 0.1006 0.0900 0.0655 Uiso 1.00 calc .
H77 H 0.6074 -0.0905 0.5967 0.1004 Uiso 1.00 calc .
H78 H 0.6522 -0.1899 0.5927 0.1004 Uiso 1.00 calc .
H79 H 0.7165 -0.1019 0.5966 0.1004 Uiso 1.00 calc .
H80 H 0.5679 -0.0022 0.5143 0.0315 Uiso 1.00 calc .
H81 H 0.6584 0.2591 0.5372 0.0293 Uiso 1.00 calc .
H82 H 0.9381 -0.0298 0.5734 0.0776 Uiso 1.00 calc .
H83 H 0.8750 -0.0487 0.5449 0.0776 Uiso 1.00 calc .
H84 H 0.9136 0.0523 0.5511 0.0776 Uiso 1.00 calc .
H85 H 0.7267 -0.2356 0.5461 0.1170 Uiso 1.00 calc .
H86 H 0.7316 -0.1688 0.5178 0.1170 Uiso 1.00 calc .
H87 H 0.7960 -0.1505 0.5461 0.1170 Uiso 1.00 calc .
H88 H 0.9024 0.1581 0.5870 0.0735 Uiso 1.00 calc .
H89 H 0.9021 0.2446 0.5651 0.0735 Uiso 1.00 calc .
H90 H 0.9030 0.2598 0.6004 0.0735 Uiso 1.00 calc .
H91 H 0.7637 0.3622 0.5958 0.0669 Uiso 1.00 calc .
H92 H 0.7628 0.3461 0.5605 0.0669 Uiso 1.00 calc .
H93 H 0.6726 0.3261 0.5798 0.0669 Uiso 1.00 calc .
H94 H 0.5175 -0.1134 0.5520 0.0929 Uiso 1.00 calc .
H95 H 0.5635 -0.1411 0.5209 0.0929 Uiso 1.00 calc .
H96 H 0.5621 -0.2129 0.5479 0.0929 Uiso 1.00 calc .
H97 H 0.8104 0.4739 0.5188 0.0583 Uiso 1.00 calc .
H98 H 0.8353 0.5703 0.5038 0.0583 Uiso 1.00 calc .
H99 H 0.7530 0.5637 0.5273 0.0583 Uiso 1.00 calc .
H100 H 0.7628 0.2304 0.6316 0.0693 Uiso 1.00 calc .
H101 H 0.6721 0.1876 0.6171 0.0693 Uiso 1.00 calc .
H102 H 0.7627 0.1263 0.6202 0.0693 Uiso 1.00 calc .

loop_
_atom_site_aniso_label
_atom_site_aniso_U_11
_atom_site_aniso_U_22
_atom_site_aniso_U_33
_atom_site_aniso_U_12
_atom_site_aniso_U_13
_atom_site_aniso_U_23
Pd1 0.0230(4) 0.0251(4) 0.0198(3) 0.0025(3) -0.0002(3) -0.0012(3)
Cl1 0.112(3) 0.215(5) 0.192(4) 0.007(3) -0.049(3) -0.096(4)
Cl2 0.151(4) 0.150(4) 0.188(4) 0.060(3) -0.019(3) 0.034(3)
Cl3 0.102(3) 0.424(8) 0.070(3) 0.019(4) 0.008(2) -0.015(4)
Cl4 0.084(2) 0.057(2) 0.091(2) -0.018(2) 0.001(2) 0.001(2)
Cl5 0.103(2) 0.065(2) 0.072(2) 0.015(2) -0.023(2) 0.019(1)
Cl6 0.064(2) 0.058(2) 0.089(2) -0.001(1) -0.032(2) -0.005(1)
S1 0.044(2) 0.040(2) 0.025(1) 0.004(1) 0.001(1) -0.002(1)
S2 0.040(2) 0.037(2) 0.061(2) -0.006(1) -0.005(1) 0.015(1)
P1 0.023(1) 0.022(1) 0.019(1) 0.0021(10) -0.0038(9) -0.0020(9)
P2 0.022(1) 0.020(1) 0.022(1) 0.003(1) -0.002(1) -0.0022(10)
F1 0.162(7) 0.234(9) 0.041(4) -0.126(6) 0.037(4) -0.025(5)
F2 0.053(5) 0.177(8) 0.108(6) -0.027(5) 0.031(4) -0.035(5)
F3 0.197(8) 0.144(7) 0.121(6) -0.130(6) 0.036(5) 0.012(5)
F4 0.069(4) 0.075(4) 0.062(4) 0.007(3) -0.031(3) -0.007(3)
F5 0.058(4) 0.053(4) 0.067(4) -0.018(3) 0.011(3) -0.016(3)
F6 0.078(4) 0.100(5) 0.043(3) -0.014(3) 0.008(3) -0.037(3)
O1 0.040(4) 0.037(4) 0.023(3) 0.010(3) 0.008(3) -0.003(3)
O2 0.061(4) 0.053(4) 0.043(4) -0.018(3) 0.019(3) 0.001(3)
O3 0.056(4) 0.047(4) 0.039(4) 0.026(3) 0.005(3) 0.002(3)
O4 0.025(3) 0.033(3) 0.047(4) -0.002(3) 0.005(3) 0.015(3)
O5 0.095(6) 0.045(5) 0.174(8) -0.008(4) -0.071(6) 0.032(5)
O6 0.068(5) 0.060(5) 0.049(4) -0.011(4) 0.007(3) -0.009(3)
O7 0.029(4) 0.027(4) 0.050(4) 0.001(3) 0.012(3) 0.009(3)
O8 0.041(4) 0.022(4) 0.086(5) 0.003(3) 0.012(3) 0.017(3)
O9 0.030(3) 0.033(3) 0.024(3) 0.004(3) 0.008(3) -0.003(3)
O10 0.041(4) 0.038(4) 0.035(4) 0.008(3) 0.013(3) 0.000(3)
O11 0.056(4) 0.028(4) 0.042(4) 0.009(3) -0.001(3) -0.021(3)
O12 0.025(4) 0.045(4) 0.037(3) -0.002(3) -0.007(3) 0.002(3)
O13 0.048(4) 0.024(4) 0.070(5) -0.002(3) 0.002(3) -0.018(3)
O14 0.031(4) 0.061(4) 0.039(4) 0.007(3) -0.014(3) 0.019(3)
C1 0.10(1) 0.11(1) 0.027(7) -0.057(9) -0.007(7) 0.015(7)
C2 0.052(7) 0.051(7) 0.054(7) -0.009(6) -0.008(6) -0.013(6)
C3 0.030(5) 0.023(5) 0.016(4) -0.001(4) -0.003(4) -0.003(3)
C4 0.028(5) 0.018(5) 0.016(4) -0.001(4) -0.006(4) -0.006(4)
C5 0.019(5) 0.019(5) 0.034(5) -0.003(4) -0.004(4) 0.001(4)
C6 0.038(6) 0.013(5) 0.040(5) -0.002(5) -0.002(4) 0.001(4)
C7 0.031(6) 0.020(5) 0.048(6) 0.013(4) -0.002(5) 0.002(4)
C8 0.014(5) 0.027(5) 0.039(5) 0.003(4) -0.006(4) -0.003(4)
C9 0.047(7) 0.027(6) 0.047(6) -0.005(5) 0.001(5) 0.015(4)
C10 0.020(5) 0.023(5) 0.025(5) 0.002(4) -0.004(4) -0.002(4)
C11 0.022(5) 0.031(5) 0.039(6) 0.007(4) -0.008(4) 0.014(4)
C12 0.033(6) 0.026(5) 0.039(6) 0.005(4) 0.014(5) -0.006(4)
C13 0.028(5) 0.019(5) 0.018(5) -0.000(4) 0.013(4) -0.006(4)
C14 0.029(5) 0.031(6) 0.023(5) -0.006(4) -0.007(4) -0.004(4)
C15 0.020(5) 0.007(4) 0.023(5) -0.000(4) -0.002(4) -0.005(4)
C16 0.045(6) 0.047(6) 0.035(5) 0.009(5) 0.011(5) 0.005(5)
C17 0.014(4) 0.018(5) 0.022(5) -0.001(4) -0.001(4) -0.002(4)
C18 0.034(6) 0.025(5) 0.023(5) 0.008(4) 0.004(4) 0.005(4)
C19 0.048(6) 0.026(5) 0.022(5) 0.009(4) -0.005(4) -0.006(4)
C20 0.027(5) 0.026(5) 0.034(5) 0.005(4) 0.009(4) -0.019(4)
C21 0.021(5) 0.023(5) 0.027(5) 0.001(4) 0.007(4) -0.003(4)
C22 0.015(5) 0.023(5) 0.027(5) -0.004(4) 0.004(4) -0.001(4)
C23 0.027(5) 0.031(5) 0.027(5) -0.000(4) -0.001(4) -0.010(4)
C24 0.071(7) 0.068(7) 0.040(6) -0.001(6) -0.024(5) -0.007(5)
C25 0.061(7) 0.072(7) 0.049(6) -0.005(6) 0.013(5) -0.005(5)
C26 0.071(7) 0.065(7) 0.017(4) -0.000(6) 0.001(5) 0.003(5)
C27 0.068(7) 0.015(5) 0.031(5) 0.023(5) 0.009(5) 0.002(4)
C28 0.114(10) 0.061(8) 0.082(8) 0.049(7) 0.028(7) 0.021(6)
C29 0.35(2) 0.09(1) 0.14(1) 0.16(1) -0.19(1) -0.069(9)
C30 0.16(1) 0.10(1) 0.16(1) 0.050(10) 0.07(1) 0.098(10)
C31 0.117(10) 0.043(7) 0.075(8) -0.049(7) -0.020(7) 0.004(5)
C32 0.017(5) 0.015(5) 0.021(4) -0.001(4) -0.001(4) -0.002(4)
C33 0.030(6) 0.021(5) 0.021(5) 0.017(4) 0.007(4) 0.006(4)
C34 0.044(6) 0.019(5) 0.025(5) -0.007(4) -0.008(4) -0.006(4)
C35 0.009(5) 0.032(5) 0.030(5) 0.000(4) 0.000(4) 0.006(4)
C36 0.014(5) 0.039(6) 0.035(5) -0.003(4) -0.000(4) 0.010(4)
C37 0.011(5) 0.026(5) 0.035(5) 0.002(4) -0.004(4) -0.002(4)
C38 0.028(6) 0.044(6) 0.044(6) -0.004(5) -0.000(5) -0.018(5)
C39 0.038(6) 0.050(6) 0.058(6) -0.010(5) -0.011(5) -0.018(5)
C40 0.043(6) 0.066(7) 0.034(6) -0.011(5) -0.003(5) -0.020(5)
C41 0.030(6) 0.055(7) 0.065(7) 0.015(5) -0.013(5) -0.003(5)
C42 0.042(6) 0.038(6) 0.068(7) -0.008(5) -0.004(5) -0.011(5)
C43 0.021(5) 0.034(5) 0.028(5) 0.004(4) 0.006(4) -0.011(4)
C44 0.036(6) 0.047(7) 0.078(7) -0.004(5) 0.018(5) -0.026(5)
C45 0.030(5) 0.056(6) 0.051(5) 0.008(4) -0.002(5) -0.015(5)
C46 0.052(6) 0.086(8) 0.027(5) -0.008(5) 0.012(5) -0.025(5)
C47 0.026(5) 0.024(5) 0.024(4) 0.007(4) -0.000(4) -0.000(4)
C48 0.029(5) 0.031(6) 0.024(5) 0.009(4) -0.007(4) -0.003(4)
C49 0.025(5) 0.029(5) 0.026(4) 0.003(4) -0.004(4) 0.000(4)
C50 0.040(6) 0.015(5) 0.033(5) 0.003(4) -0.005(4) -0.003(4)
C51 0.036(6) 0.020(5) 0.028(5) 0.003(4) -0.008(4) -0.005(4)
C52 0.017(5) 0.035(5) 0.030(5) -0.005(4) 0.007(4) 0.006(4)
C53 0.035(6) 0.024(5) 0.049(6) 0.004(4) 0.003(5) -0.002(4)
C54 0.053(7) 0.031(6) 0.066(6) 0.012(5) 0.012(5) -0.003(5)
C55 0.060(7) 0.062(7) 0.038(6) 0.012(6) 0.009(5) 0.001(5)
C56 0.031(6) 0.042(6) 0.087(8) 0.004(5) 0.005(5) -0.015(5)
C57 0.052(6) 0.035(6) 0.050(6) 0.006(5) 0.003(5) 0.010(5)
C58 0.058(7) 0.077(8) 0.056(7) -0.017(6) 0.016(6) -0.039(6)
C59 0.033(5) 0.025(5) 0.028(5) 0.001(4) -0.004(4) -0.001(4)
C60 0.027(5) 0.036(6) 0.065(6) -0.004(4) -0.008(5) 0.010(5)
C61 0.093(9) 0.098(9) 0.075(8) 0.048(7) -0.039(7) -0.016(7)
C62 0.052(7) 0.044(7) 0.071(7) -0.021(5) -0.025(5) -0.003(5)
C63 0.025(6) 0.034(6) 0.030(5) 0.007(5) -0.001(4) 0.004(4)
C64 0.031(5) 0.034(6) 0.025(5) 0.006(4) -0.004(4) 0.002(4)
C65 0.105(9) 0.089(9) 0.059(8) -0.017(7) -0.003(6) 0.029(6)
C66 0.032(5) 0.019(5) 0.025(5) 0.002(4) -0.000(4) 0.007(4)
C67 0.018(5) 0.035(6) 0.025(5) 0.005(4) 0.004(4) -0.007(4)
C68 0.026(5) 0.021(5) 0.026(5) -0.004(4) 0.008(4) 0.002(4)
C69 0.031(6) 0.048(7) 0.026(5) 0.000(5) 0.000(4) -0.000(5)
C70 0.024(6) 0.102(9) 0.069(7) 0.011(6) -0.004(5) -0.000(6)
C71 0.107(10) 0.040(7) 0.14(1) 0.022(7) 0.040(8) -0.011(7)
C72 0.061(7) 0.077(8) 0.043(6) -0.016(6) -0.021(5) -0.002(5)
C73 0.041(6) 0.025(5) 0.025(5) -0.011(4) -0.017(4) 0.004(4)
C74 0.078(7) 0.058(7) 0.031(5) -0.016(6) -0.015(5) -0.010(5)
C75 0.089(9) 0.032(6) 0.109(9) -0.022(6) -0.024(7) 0.028(6)
C76 0.045(6) 0.057(6) 0.044(6) -0.019(5) -0.003(5) -0.006(5)
C77 0.031(6) 0.030(6) 0.044(6) 0.000(5) -0.005(4) -0.004(5)
C78 0.072(7) 0.064(7) 0.037(6) -0.020(6) -0.012(5) -0.006(5)

loop_
_atom_type_symbol
_atom_type_description
_atom_type_scat_dispersion_real
_atom_type_scat_dispersion_imag
_atom_type_scat_source
Pd Pd -0.999 1.007
;International Tables for Crystallography
(1992, Vol. C, Tables 4.2.6.8 and 6.1.1.1)
;
C C 0.003 0.002
;International Tables for Crystallography
(1992, Vol. C, Tables 4.2.6.8 and 6.1.1.1)
;
O O 0.011 0.006
;International Tables for Crystallography
(1992, Vol. C, Tables 4.2.6.8 and 6.1.1.1)
;
H H 0.000 0.000
;International Tables for Crystallography
(1992, Vol. C, Table 6.1.1.2)
;
P P 0.102 0.094
;International Tables for Crystallography
(1992, Vol. C, Tables 4.2.6.8 and 6.1.1.1)
;
S S 0.125 0.123
;International Tables for Crystallography
(1992, Vol. C, Tables 4.2.6.8 and 6.1.1.1)
;
F F 0.017 0.010
;International Tables for Crystallography
(1992, Vol. C, Tables 4.2.6.8 and 6.1.1.1)
;
Cl Cl 0.148 0.159
;International Tables for Crystallography
(1992, Vol. C, Tables 4.2.6.8 and 6.1.1.1)
;

loop_
_geom_angle_atom_site_label_1
_geom_angle_atom_site_label_2
_geom_angle_atom_site_label_3
_geom_angle
_geom_angle_publ_flag
P1 PD1 P2 90.74(7) ?
P1 PD1 O1 93.5(1) ?
P1 PD1 O4 173.5(1) ?
P2 PD1 O1 173.8(1) ?
P2 PD1 O4 91.7(1) ?
O1 PD1 O4 84.6(2) ?
O1 S1 O2 115.2(3) ?
O1 S1 O3 112.5(3) ?
O1 S1 C2 101.3(4) ?
O2 S1 O3 119.0(3) ?
O2 S1 C2 102.1(4) ?
O3 S1 C2 103.3(4) ?
O4 S2 O5 113.0(3) ?
O4 S2 O6 114.4(3) ?
O4 S2 C1 100.6(5) ?
O5 S2 O6 119.0(4) ?
O5 S2 C1 104.1(5) ?
O6 S2 C1 102.6(4) ?
PD1 P1 C10 115.2(2) ?
PD1 P1 C47 115.1(2) ?
PD1 P1 C67 106.7(2) ?
C10 P1 C47 106.6(3) ?
C10 P1 C67 106.2(3) ?
C47 P1 C67 106.5(3) ?
PD1 P2 C3 117.4(2) ?
PD1 P2 C17 112.8(3) ?
PD1 P2 C32 105.8(2) ?
C3 P2 C17 107.7(3) ?
C3 P2 C32 106.5(3) ?
C17 P2 C32 105.7(3) ?
PD1 O1 S1 121.7(3) ?
PD1 O4 S2 127.7(3) ?
C5 O7 C9 104.8(6) ?
C6 O8 C9 105.9(6) ?
C14 O9 C16 104.2(6) ?
C13 O10 C16 104.7(5) ?
C20 O11 C31 113.2(6) ?
C36 O12 C41 112.7(6) ?
C50 O13 C58 113.2(6) ?
C63 O14 C70 113.5(6) ?
S2 C1 F1 111.9(8) ?
S2 C1 F2 108.1(7) ?
S2 C1 F3 111.3(10) ?
F1 C1 F2 106(1) ?
F1 C1 F3 110.2(9) ?
F2 C1 F3 108(1) ?
S1 C2 F4 112.0(7) ?
S1 C2 F5 111.9(7) ?
S1 C2 F6 111.4(7) ?
F4 C2 F5 108.1(8) ?
F4 C2 F6 105.7(8) ?
F5 C2 F6 107.3(8) ?
P2 C3 C4 119.7(5) ?
P2 C3 C8 121.2(6) ?
C4 C3 C8 119.1(6) ?
C3 C4 C5 116.1(6) ?
C3 C4 C15 123.9(6) ?
C5 C4 C15 119.9(7) ?
O7 C5 C4 126.0(7) ?
O7 C5 C6 111.0(7) ?
C4 C5 C6 123.0(7) ?
O8 C6 C5 109.0(7) ?
O8 C6 C7 128.4(7) ?
C5 C6 C7 122.6(7) ?
C6 C7 C8 116.0(7) ?
C3 C8 C7 123.1(7) ?
O7 C9 O8 109.0(6) ?
P1 C10 C11 119.1(6) ?
P1 C10 C15 121.3(5) ?
C11 C10 C15 119.6(7) ?
C10 C11 C12 122.1(7) ?
C11 C12 C13 117.2(7) ?
O10 C13 C12 128.7(7) ?
O10 C13 C14 109.9(7) ?
C12 C13 C14 121.4(7) ?
O9 C14 C13 109.9(7) ?
O9 C14 C15 126.5(7) ?
C13 C14 C15 123.5(7) ?
C4 C15 C10 124.7(6) ?
C4 C15 C14 119.1(7) ?
C10 C15 C14 116.2(6) ?
O9 C16 O10 106.9(6) ?
P2 C17 C18 119.1(5) ?
P2 C17 C22 122.5(6) ?
C18 C17 C22 118.3(6) ?
C17 C18 C19 123.1(7) ?
C18 C19 C20 115.0(7) ?
C18 C19 C27 118.8(7) ?
C20 C19 C27 126.2(7) ?
O11 C20 C19 119.0(7) ?
O11 C20 C21 116.5(7) ?
C19 C20 C21 124.5(7) ?
C20 C21 C22 115.6(7) ?
C20 C21 C23 123.2(7) ?
C22 C21 C23 121.2(6) ?
C17 C22 C21 122.5(7) ?
C21 C23 C24 114.0(6) ?
C21 C23 C25 109.3(6) ?
C21 C23 C26 111.3(6) ?
C24 C23 C25 109.1(6) ?
C24 C23 C26 106.6(7) ?
C25 C23 C26 106.2(6) ?
C19 C27 C28 112.7(7) ?
C19 C27 C29 110.6(7) ?
C19 C27 C30 112.3(8) ?
C28 C27 C29 107.0(10) ?
C28 C27 C30 108.6(8) ?
C29 C27 C30 105(1) ?
P2 C32 C33 120.2(5) ?
P2 C32 C34 121.1(6) ?
C33 C32 C34 118.3(6) ?
C32 C33 C37 120.9(7) ?
C32 C34 C35 123.3(7) ?
C34 C35 C36 114.6(7) ?
C34 C35 C43 116.8(7) ?
C36 C35 C43 128.4(7) ?
O12 C36 C35 118.3(7) ?
O12 C36 C37 118.1(7) ?
C35 C36 C37 123.6(7) ?
C33 C37 C36 118.1(7) ?
C33 C37 C38 119.2(7) ?
C36 C37 C38 122.5(7) ?
C37 C38 C39 112.7(6) ?
C37 C38 C40 114.1(7) ?
C37 C38 C42 107.9(6) ?
C39 C38 C40 104.8(6) ?
C39 C38 C42 107.6(7) ?
C40 C38 C42 109.6(7) ?
C35 C43 C44 109.9(6) ?
C35 C43 C45 114.2(6) ?
C35 C43 C46 108.3(6) ?
C44 C43 C45 110.2(6) ?
C44 C43 C46 108.9(7) ?
C45 C43 C46 105.0(6) ?
P1 C47 C48 121.6(5) ?
P1 C47 C52 120.1(6) ?
C48 C47 C52 117.9(6) ?
C47 C48 C49 121.2(7) ?
C48 C49 C50 117.4(7) ?
C48 C49 C59 119.9(7) ?
C50 C49 C59 122.7(6) ?
O13 C50 C49 117.6(7) ?
O13 C50 C51 119.1(7) ?
C49 C50 C51 123.2(7) ?
C50 C51 C52 114.1(7) ?
C50 C51 C53 126.1(7) ?
C52 C51 C53 119.8(7) ?
C47 C52 C51 124.3(7) ?
C51 C53 C54 111.3(7) ?
C51 C53 C55 113.1(7) ?
C51 C53 C56 109.1(6) ?
C54 C53 C55 109.3(7) ?
C54 C53 C56 107.6(7) ?
C55 C53 C56 106.2(7) ?
C49 C59 C57 108.4(6) ?
C49 C59 C60 111.9(6) ?
C49 C59 C76 112.1(6) ?
C57 C59 C60 107.1(6) ?
C57 C59 C76 109.6(6) ?
C60 C59 C76 107.5(6) ?
CL1 C61 CL2 106.9(6) ?
CL1 C61 CL3 114.5(7) ?
CL2 C61 CL3 110.6(6) ?
CL4 C62 CL5 110.9(5) ?
CL4 C62 CL6 109.6(5) ?
CL5 C62 CL6 109.3(4) ?
O14 C63 C64 120.7(7) ?
O14 C63 C69 117.7(7) ?
C64 C63 C69 121.6(7) ?
C63 C64 C66 118.8(7) ?
C63 C64 C77 122.5(7) ?
C66 C64 C77 118.3(7) ?
C64 C66 C67 121.4(7) ?
P1 C67 C66 119.8(6) ?
P1 C67 C68 121.4(6) ?
C66 C67 C68 118.6(7) ?
C67 C68 C69 121.6(7) ?
C63 C69 C68 116.4(7) ?
C63 C69 C73 123.8(7) ?
C68 C69 C73 119.4(7) ?
C69 C73 C72 113.8(7) ?
C69 C73 C74 110.8(6) ?
C69 C73 C78 107.2(6) ?
C72 C73 C74 108.0(7) ?
C72 C73 C78 108.2(6) ?
C74 C73 C78 108.7(7) ?
C64 C77 C65 109.7(7) ?
C64 C77 C71 112.6(7) ?
C64 C77 C75 111.4(7) ?
C65 C77 C71 109.8(8) ?
C65 C77 C75 105.3(7) ?
C71 C77 C75 107.7(8) ?
C6 C7 H1 121.743 no
C8 C7 H1 122.218 no
C3 C8 H2 118.752 no
C7 C8 H2 118.104 no
O7 C9 H3 109.574 no
O7 C9 H4 109.248 no
O8 C9 H3 109.942 no
O8 C9 H4 109.664 no
H3 C9 H4 109.382 no
C10 C11 H5 118.902 no
C12 C11 H5 118.973 no
C11 C12 H6 121.432 no
C13 C12 H6 121.377 no
O9 C16 H7 110.002 no
O9 C16 H8 109.979 no
O10 C16 H7 110.114 no
O10 C16 H8 110.143 no
H7 C16 H8 109.626 no
C17 C18 H9 118.572 no
C19 C18 H9 118.345 no
C17 C22 H10 118.973 no
C21 C22 H10 118.563 no
C23 C24 H11 109.660 no
C23 C24 H12 109.954 no
C23 C24 H13 109.350 no
H11 C24 H12 109.506 no
H11 C24 H13 108.984 no
H12 C24 H13 109.367 no
C23 C25 H14 109.146 no
C23 C25 H15 109.010 no
C23 C25 H16 109.817 no
H14 C25 H15 109.265 no
H14 C25 H16 110.022 no
H15 C25 H16 109.560 no
C23 C26 H17 109.105 no
C23 C26 H18 108.496 no
C23 C26 H19 108.246 no
H17 C26 H18 110.713 no
H17 C26 H19 110.358 no
H18 C26 H19 109.861 no
C27 C28 H20 108.143 no
C27 C28 H21 108.739 no
C27 C28 H22 109.399 no
H20 C28 H21 109.398 no
H20 C28 H22 110.168 no
H21 C28 H22 110.935 no
C27 C29 H23 107.411 no
C27 C29 H24 110.216 no
C27 C29 H25 106.461 no
H23 C29 H24 112.988 no
H23 C29 H25 107.935 no
H24 C29 H25 111.530 no
C27 C30 H26 108.707 no
C27 C30 H27 109.358 no
C27 C30 H28 108.530 no
H26 C30 H27 110.534 no
H26 C30 H28 109.417 no
H27 C30 H28 110.251 no
O11 C31 H29 109.078 no
O11 C31 H30 108.888 no
O11 C31 H31 109.319 no
H29 C31 H30 109.593 no
H29 C31 H31 110.114 no
H30 C31 H31 109.825 no
C32 C33 H32 119.446 no
C37 C33 H32 119.677 no
C32 C34 H33 118.708 no
C35 C34 H33 117.964 no
C38 C39 H34 109.671 no
C38 C39 H35 109.490 no
C38 C39 H36 109.179 no
H34 C39 H35 109.910 no
H34 C39 H36 109.503 no
H35 C39 H36 109.071 no
C38 C40 H37 108.848 no
C38 C40 H38 109.433 no
C38 C40 H39 108.944 no
H37 C40 H38 109.943 no
H37 C40 H39 109.439 no
H38 C40 H39 110.206 no
O12 C41 H40 109.263 no
O12 C41 H41 108.921 no
O12 C41 H42 109.141 no
H40 C41 H41 109.827 no
H40 C41 H42 110.063 no
H41 C41 H42 109.603 no
C38 C42 H43 108.939 no
C38 C42 H44 109.453 no
C38 C42 H45 109.497 no
H43 C42 H44 109.414 no
H43 C42 H45 109.335 no
H44 C42 H45 110.183 no
C43 C44 H46 109.143 no
C43 C44 H47 109.232 no
C43 C44 H48 108.979 no
H46 C44 H47 109.810 no
H46 C44 H48 109.928 no
H47 C44 H48 109.728 no
C43 C45 H49 108.829 no
C43 C45 H50 109.376 no
C43 C45 H51 109.253 no
H49 C45 H50 109.552 no
H49 C45 H51 109.746 no
H50 C45 H51 110.064 no
C43 C46 H52 109.671 no
C43 C46 H53 109.020 no
C43 C46 H54 109.009 no
H52 C46 H53 109.941 no
H52 C46 H54 110.067 no
H53 C46 H54 109.109 no
C47 C48 H55 119.445 no
C49 C48 H55 119.362 no
C47 C52 H56 117.772 no
C51 C52 H56 117.950 no
C53 C54 H57 109.174 no
C53 C54 H58 109.077 no
C53 C54 H59 109.079 no
H57 C54 H58 109.849 no
H57 C54 H59 109.925 no
H58 C54 H59 109.715 no
C53 C55 H60 108.731 no
C53 C55 H61 109.362 no
C53 C55 H62 109.445 no
H60 C55 H61 109.339 no
H60 C55 H62 109.588 no
H61 C55 H62 110.350 no
C53 C56 H63 108.645 no
C53 C56 H64 109.266 no
C53 C56 H65 108.895 no
H63 C56 H64 110.122 no
H63 C56 H65 109.538 no
H64 C56 H65 110.341 no
C59 C57 H66 109.071 no
C59 C57 H67 108.954 no
C59 C57 H68 109.212 no
H66 C57 H67 109.697 no
H66 C57 H68 110.208 no
H67 C57 H68 109.675 no
O13 C58 H69 108.999 no
O13 C58 H70 109.016 no
O13 C58 H71 109.042 no
H69 C58 H70 109.893 no
H69 C58 H71 109.927 no
H70 C58 H71 109.939 no
C59 C60 H72 108.932 no
C59 C60 H73 109.298 no
C59 C60 H74 109.069 no
H72 C60 H73 109.781 no
H72 C60 H74 109.813 no
H73 C60 H74 109.927 no
CL1 C61 H75 108.058 no
CL2 C61 H75 108.295 no
CL3 C61 H75 108.298 no
CL4 C62 H76 108.731 no
CL5 C62 H76 109.207 no
CL6 C62 H76 108.992 no
C77 C65 H77 109.094 no
C77 C65 H78 108.370 no
C77 C65 H79 109.283 no
H77 C65 H78 109.424 no
H77 C65 H79 110.585 no
H78 C65 H79 110.044 no
C64 C66 H80 119.451 no
C67 C66 H80 119.191 no
C67 C68 H81 119.097 no
C69 C68 H81 119.326 no
O14 C70 H82 108.831 no
O14 C70 H83 108.942 no
O14 C70 H84 109.364 no
H82 C70 H83 109.448 no
H82 C70 H84 110.128 no
H83 C70 H84 110.101 no
C77 C71 H85 107.712 no
C77 C71 H86 108.590 no
C77 C71 H87 109.316 no
H85 C71 H86 109.282 no
H85 C71 H87 110.355 no
H86 C71 H87 111.492 no
C73 C72 H88 109.801 no
C73 C72 H89 109.262 no
C73 C72 H90 108.884 no
H88 C72 H89 110.111 no
H88 C72 H90 109.619 no
H89 C72 H90 109.141 no
C73 C74 H91 108.979 no
C73 C74 H92 109.222 no
C73 C74 H93 109.356 no
H91 C74 H92 109.601 no
H91 C74 H93 109.685 no
H92 C74 H93 109.979 no
C77 C75 H94 109.784 no
C77 C75 H95 109.248 no
C77 C75 H96 108.963 no
H94 C75 H95 109.890 no
H94 C75 H96 109.683 no
H95 C75 H96 109.253 no
C59 C76 H97 109.251 no
C59 C76 H98 109.520 no
C59 C76 H99 109.638 no
H97 C76 H98 109.380 no
H97 C76 H99 109.355 no
H98 C76 H99 109.682 no
C73 C78 H100 108.547 no
C73 C78 H101 108.968 no
C73 C78 H102 108.736 no
H100 C78 H101 110.364 no
H100 C78 H102 109.874 no
H101 C78 H102 110.308 no

loop_
_geom_bond_atom_site_label_1
_geom_bond_atom_site_label_2
_geom_bond_distance
_geom_bond_publ_flag
PD1 P1 2.234(2) yes
PD1 P2 2.232(2) yes
PD1 O1 2.136(5) yes
PD1 O4 2.151(4) yes
CL1 C61 1.69(1) yes
CL2 C61 1.74(1) yes
CL3 C61 1.66(1) yes
CL4 C62 1.747(10) yes
CL5 C62 1.751(9) yes
CL6 C62 1.740(8) yes
S1 O1 1.460(5) yes
S1 O2 1.437(5) yes
S1 O3 1.421(5) yes
S1 C2 1.802(9) yes
S2 O4 1.469(5) yes
S2 O5 1.418(6) yes
S2 O6 1.449(6) yes
S2 C1 1.83(1) yes
P1 C10 1.809(7) yes
P1 C47 1.774(7) yes
P1 C67 1.806(7) yes
P2 C3 1.800(7) yes
P2 C17 1.785(7) yes
P2 C32 1.811(7) yes
F1 C1 1.30(1) yes
F2 C1 1.32(1) yes
F3 C1 1.29(1) yes
F4 C2 1.340(10) yes
F5 C2 1.347(10) yes
F6 C2 1.340(10) yes
O7 C5 1.371(8) yes
O7 C9 1.412(8) yes
O8 C6 1.370(8) yes
O8 C9 1.417(9) yes
O9 C14 1.376(8) yes
O9 C16 1.447(8) yes
O10 C13 1.370(8) yes
O10 C16 1.436(8) yes
O11 C20 1.395(8) yes
O11 C31 1.430(10) yes
O12 C36 1.389(8) yes
O12 C41 1.448(9) yes
O13 C50 1.385(8) yes
O13 C58 1.423(10) yes
O14 C63 1.375(8) yes
O14 C70 1.436(9) yes
C3 C4 1.449(9) yes
C3 C8 1.383(9) yes
C4 C5 1.377(9) yes
C4 C15 1.499(9) yes
C5 C6 1.366(9) yes
C6 C7 1.373(10) yes
C7 C8 1.402(10) yes
C10 C11 1.408(9) yes
C10 C15 1.401(9) yes
C11 C12 1.399(10) yes
C12 C13 1.345(10) yes
C13 C14 1.382(9) yes
C14 C15 1.378(9) yes
C17 C18 1.380(9) yes
C17 C22 1.370(9) yes
C18 C19 1.395(9) yes
C19 C20 1.384(9) yes
C19 C27 1.535(10) yes
C20 C21 1.398(9) yes
C21 C22 1.396(9) yes
C21 C23 1.549(9) yes
C23 C24 1.50(1) yes
C23 C25 1.54(1) yes
C23 C26 1.54(1) yes
C27 C28 1.50(1) yes
C27 C29 1.47(1) yes
C27 C30 1.51(1) yes
C32 C33 1.397(9) yes
C32 C34 1.385(9) yes
C33 C37 1.383(9) yes
C34 C35 1.393(10) yes
C35 C36 1.417(10) yes
C35 C43 1.538(9) yes
C36 C37 1.377(9) yes
C37 C38 1.536(10) yes
C38 C39 1.54(1) yes
C38 C40 1.52(1) yes
C38 C42 1.53(1) yes
C43 C44 1.51(1) yes
C43 C45 1.548(9) yes
C43 C46 1.53(1) yes
C47 C48 1.405(9) yes
C47 C52 1.379(9) yes
C48 C49 1.397(9) yes
C49 C50 1.407(9) yes
C49 C59 1.546(9) yes
C50 C51 1.407(9) yes
C51 C52 1.413(9) yes
C51 C53 1.543(10) yes
C53 C54 1.521(10) yes
C53 C55 1.53(1) yes
C53 C56 1.53(1) yes
C57 C59 1.543(10) yes
C59 C60 1.524(10) yes
C59 C76 1.517(10) yes
C63 C64 1.389(10) yes
C63 C69 1.42(1) yes
C64 C66 1.369(9) yes
C64 C77 1.57(1) yes
C65 C77 1.53(1) yes
C66 C67 1.390(9) yes
C67 C68 1.404(9) yes
C68 C69 1.393(10) yes
C69 C73 1.54(1) yes
C71 C77 1.51(1) yes
C72 C73 1.53(1) yes
C73 C74 1.54(1) yes
C73 C78 1.55(1) yes
C75 C77 1.49(1) yes
C7 H1 0.956 no
C8 H2 0.953 no
C9 H3 0.948 no
C9 H4 0.953 no
C11 H5 0.953 no
C12 H6 0.955 no
C16 H7 0.949 no
C16 H8 0.949 no
C18 H9 0.952 no
C22 H10 0.956 no
C24 H11 0.952 no
C24 H12 0.947 no
C24 H13 0.954 no
C25 H14 0.948 no
C25 H15 0.954 no
C25 H16 0.945 no
C26 H17 0.940 no
C26 H18 0.946 no
C26 H19 0.950 no
C28 H20 0.955 no
C28 H21 0.946 no
C28 H22 0.937 no
C29 H23 0.951 no
C29 H24 0.909 no
C29 H25 0.967 no
C30 H26 0.949 no
C30 H27 0.939 no
C30 H28 0.952 no
C31 H29 0.948 no
C31 H30 0.951 no
C31 H31 0.945 no
C33 H32 0.948 no
C34 H33 0.948 no
C39 H34 0.945 no
C39 H35 0.950 no
C39 H36 0.955 no
C40 H37 0.952 no
C40 H38 0.943 no
C40 H39 0.949 no
C41 H40 0.945 no
C41 H41 0.951 no
C41 H42 0.948 no
C42 H43 0.955 no
C42 H44 0.945 no
C42 H45 0.946 no
C44 H46 0.947 no
C44 H47 0.949 no
C44 H48 0.948 no
C45 H49 0.951 no
C45 H50 0.948 no
C45 H51 0.945 no
C46 H52 0.942 no
C46 H53 0.953 no
C46 H54 0.951 no
C48 H55 0.949 no
C52 H56 0.954 no
C54 H57 0.947 no
C54 H58 0.949 no
C54 H59 0.948 no
C55 H60 0.955 no
C55 H61 0.946 no
C55 H62 0.943 no
C56 H63 0.951 no
C56 H64 0.942 no
C56 H65 0.948 no
C57 H66 0.946 no
C57 H67 0.952 no
C57 H68 0.946 no
C58 H69 0.948 no
C58 H70 0.947 no
C58 H71 0.947 no
C60 H72 0.949 no
C60 H73 0.947 no
C60 H74 0.947 no
C61 H75 0.958 no
C62 H76 0.952 no
C65 H77 0.947 no
C65 H78 0.953 no
C65 H79 0.940 no
C66 H80 0.949 no
C68 H81 0.949 no
C70 H82 0.950 no
C70 H83 0.950 no
C70 H84 0.942 no
C71 H85 0.957 no
C71 H86 0.945 no
C71 H87 0.932 no
C72 H88 0.943 no
C72 H89 0.949 no
C72 H90 0.955 no
C74 H91 0.951 no
C74 H92 0.947 no
C74 H93 0.947 no
C75 H94 0.945 no
C75 H95 0.950 no
C75 H96 0.952 no
C76 H97 0.952 no
C76 H98 0.949 no
C76 H99 0.949 no
C78 H100 0.947 no
C78 H101 0.942 no
C78 H102 0.948 no

loop_
_geom_contact_atom_site_label_1
_geom_contact_atom_site_label_2
_geom_contact_distance
_geom_contact_site_symmetry_2
CL3 C65 3.57(1) 2_654
CL4 F4 3.487(6) 2_654
CL6 C33 3.287(7) 3_654
CL6 C37 3.379(8) 3_654
CL6 F1 3.593(8) 2_654
F2 C70 3.33(1) 1_455
F3 C24 3.49(1) 4_555
F5 C9 3.537(9) 4_565
F6 O7 3.030(7) 4_565
F6 C9 3.25(1) 4_565
O2 C62 3.18(1) 2_655
O3 C16 3.210(10) 4_565
O6 C61 3.43(1) 4_555
O8 C28 3.59(1) 1_565
O9 C55 3.502(10) 3_654
O10 C72 3.526(10) 3_644
O12 C12 3.557(9) 1_455
C31 C65 3.57(1) 3_544

loop_
_geom_torsion_atom_site_label_1
_geom_torsion_atom_site_label_2
_geom_torsion_atom_site_label_3
_geom_torsion_atom_site_label_4
_geom_torsion
_geom_torsion_site_symmetry_1
_geom_torsion_site_symmetry_2
_geom_torsion_site_symmetry_3
_geom_torsion_site_symmetry_4
_geom_torsion_publ_flag
PD1 P1 C10 C11 -101.7(6) 1_555 1_555 1_555 1_555 yes
PD1 P1 C10 C15 76.8(6) 1_555 1_555 1_555 1_555 yes
PD1 P1 C47 C48 -169.1(5) 1_555 1_555 1_555 1_555 yes
PD1 P1 C47 C52 18.7(7) 1_555 1_555 1_555 1_555 yes
PD1 P1 C67 C66 46.7(6) 1_555 1_555 1_555 1_555 yes
PD1 P1 C67 C68 -128.1(5) 1_555 1_555 1_555 1_555 yes
PD1 P2 C3 C4 75.1(5) 1_555 1_555 1_555 1_555 yes
PD1 P2 C3 C8 -102.8(6) 1_555 1_555 1_555 1_555 yes
PD1 P2 C17 C18 13.6(7) 1_555 1_555 1_555 1_555 yes
PD1 P2 C17 C22 -171.2(5) 1_555 1_555 1_555 1_555 yes
PD1 P2 C32 C33 -115.9(5) 1_555 1_555 1_555 1_555 yes
PD1 P2 C32 C34 56.6(6) 1_555 1_555 1_555 1_555 yes
PD1 O1 S1 O2 117.9(4) 1_555 1_555 1_555 1_555 yes
PD1 O1 S1 O3 -23.0(5) 1_555 1_555 1_555 1_555 yes
PD1 O1 S1 C2 -132.8(4) 1_555 1_555 1_555 1_555 yes
PD1 O4 S2 O5 47.1(6) 1_555 1_555 1_555 1_555 yes
PD1 O4 S2 O6 -93.3(4) 1_555 1_555 1_555 1_555 yes
PD1 O4 S2 C1 157.5(4) 1_555 1_555 1_555 1_555 yes
S1 O1 PD1 P1 119.5(3) 1_555 1_555 1_555 1_555 yes
S1 O1 PD1 P2 -13(1) 1_555 1_555 1_555 1_555 yes
S1 O1 PD1 O4 -66.7(4) 1_555 1_555 1_555 1_555 yes
S2 O4 PD1 P1 -10(1) 1_555 1_555 1_555 1_555 yes
S2 O4 PD1 P2 101.1(4) 1_555 1_555 1_555 1_555 yes
S2 O4 PD1 O1 -83.9(4) 1_555 1_555 1_555 1_555 yes
P1 PD1 P2 C3 -40.0(3) 1_555 1_555 1_555 1_555 yes
P1 PD1 P2 C17 86.1(3) 1_555 1_555 1_555 1_555 yes
P1 PD1 P2 C32 -158.7(2) 1_555 1_555 1_555 1_555 yes
P1 C10 C11 C12 177.3(6) 1_555 1_555 1_555 1_555 yes
P1 C10 C15 C4 2.3(10) 1_555 1_555 1_555 1_555 yes
P1 C10 C15 C14 -178.1(5) 1_555 1_555 1_555 1_555 yes
P1 C47 C48 C49 -164.6(5) 1_555 1_555 1_555 1_555 yes
P1 C47 C52 C51 168.7(6) 1_555 1_555 1_555 1_555 yes
P1 C67 C66 C64 175.7(6) 1_555 1_555 1_555 1_555 yes
P1 C67 C68 C69 -177.5(5) 1_555 1_555 1_555 1_555 yes
P2 PD1 P1 C10 -41.0(3) 1_555 1_555 1_555 1_555 yes
P2 PD1 P1 C47 83.7(3) 1_555 1_555 1_555 1_555 yes
P2 PD1 P1 C67 -158.5(2) 1_555 1_555 1_555 1_555 yes
P2 C3 C4 C5 179.5(5) 1_555 1_555 1_555 1_555 yes
P2 C3 C4 C15 3.1(9) 1_555 1_555 1_555 1_555 yes
P2 C3 C8 C7 179.7(6) 1_555 1_555 1_555 1_555 yes
P2 C17 C18 C19 171.3(6) 1_555 1_555 1_555 1_555 yes
P2 C17 C22 C21 -167.8(5) 1_555 1_555 1_555 1_555 yes
P2 C32 C33 C37 -178.8(5) 1_555 1_555 1_555 1_555 yes
P2 C32 C34 C35 178.4(6) 1_555 1_555 1_555 1_555 yes
F1 C1 S2 O4 -58.3(10) 1_555 1_555 1_555 1_555 yes
F1 C1 S2 O5 58(1) 1_555 1_555 1_555 1_555 yes
F1 C1 S2 O6 -176.5(9) 1_555 1_555 1_555 1_555 yes
F2 C1 S2 O4 59.2(9) 1_555 1_555 1_555 1_555 yes
F2 C1 S2 O5 176.3(8) 1_555 1_555 1_555 1_555 yes
F2 C1 S2 O6 -59.1(9) 1_555 1_555 1_555 1_555 yes
F3 C1 S2 O4 177.9(8) 1_555 1_555 1_555 1_555 yes
F3 C1 S2 O5 -64.9(9) 1_555 1_555 1_555 1_555 yes
F3 C1 S2 O6 59.7(9) 1_555 1_555 1_555 1_555 yes
F4 C2 S1 O1 -56.7(8) 1_555 1_555 1_555 1_555 yes
F4 C2 S1 O2 62.5(8) 1_555 1_555 1_555 1_555 yes
F4 C2 S1 O3 -173.4(7) 1_555 1_555 1_555 1_555 yes
F5 C2 S1 O1 64.9(7) 1_555 1_555 1_555 1_555 yes
F5 C2 S1 O2 -175.9(6) 1_555 1_555 1_555 1_555 yes
F5 C2 S1 O3 -51.7(7) 1_555 1_555 1_555 1_555 yes
F6 C2 S1 O1 -174.9(7) 1_555 1_555 1_555 1_555 yes
F6 C2 S1 O2 -55.7(8) 1_555 1_555 1_555 1_555 yes
F6 C2 S1 O3 68.4(8) 1_555 1_555 1_555 1_555 yes
O1 PD1 P1 C10 143.6(3) 1_555 1_555 1_555 1_555 yes
O1 PD1 P1 C47 -91.8(3) 1_555 1_555 1_555 1_555 yes
O1 PD1 P1 C67 26.1(3) 1_555 1_555 1_555 1_555 yes
O1 PD1 P2 C3 93(1) 1_555 1_555 1_555 1_555 yes
O1 PD1 P2 C17 -140(1) 1_555 1_555 1_555 1_555 yes
O1 PD1 P2 C32 -25(1) 1_555 1_555 1_555 1_555 yes
O4 PD1 P1 C10 71(1) 1_555 1_555 1_555 1_555 yes
O4 PD1 P1 C47 -164(1) 1_555 1_555 1_555 1_555 yes
O4 PD1 P1 C67 -46(1) 1_555 1_555 1_555 1_555 yes
O4 PD1 P2 C3 146.0(3) 1_555 1_555 1_555 1_555 yes
O4 PD1 P2 C17 -87.9(3) 1_555 1_555 1_555 1_555 yes
O4 PD1 P2 C32 27.3(3) 1_555 1_555 1_555 1_555 yes
O7 C5 C4 C3 -179.6(6) 1_555 1_555 1_555 1_555 yes
O7 C5 C4 C15 -3(1) 1_555 1_555 1_555 1_555 yes
O7 C5 C6 O8 1.3(9) 1_555 1_555 1_555 1_555 yes
O7 C5 C6 C7 -179.1(7) 1_555 1_555 1_555 1_555 yes
O7 C9 O8 C6 -4.9(8) 1_555 1_555 1_555 1_555 yes
O8 C6 C5 C4 179.9(6) 1_555 1_555 1_555 1_555 yes
O8 C6 C7 C8 179.0(7) 1_555 1_555 1_555 1_555 yes
O8 C9 O7 C5 5.6(8) 1_555 1_555 1_555 1_555 yes
O9 C14 C13 O10 -0.6(8) 1_555 1_555 1_555 1_555 yes
O9 C14 C13 C12 -178.5(7) 1_555 1_555 1_555 1_555 yes
O9 C14 C15 C4 -1(1) 1_555 1_555 1_555 1_555 yes
O9 C14 C15 C10 178.6(6) 1_555 1_555 1_555 1_555 yes
O9 C16 O10 C13 -20.5(8) 1_555 1_555 1_555 1_555 yes
O10 C13 C12 C11 -178.5(7) 1_555 1_555 1_555 1_555 yes
O10 C13 C14 C15 178.2(6) 1_555 1_555 1_555 1_555 yes
O10 C16 O9 C14 20.1(7) 1_555 1_555 1_555 1_555 yes
O11 C20 C19 C18 -168.5(6) 1_555 1_555 1_555 1_555 yes
O11 C20 C19 C27 14(1) 1_555 1_555 1_555 1_555 yes
O11 C20 C21 C22 171.5(6) 1_555 1_555 1_555 1_555 yes
O11 C20 C21 C23 -11.8(10) 1_555 1_555 1_555 1_555 yes
O12 C36 C35 C34 -172.0(6) 1_555 1_555 1_555 1_555 yes
O12 C36 C35 C43 11(1) 1_555 1_555 1_555 1_555 yes
O12 C36 C37 C33 171.5(6) 1_555 1_555 1_555 1_555 yes
O12 C36 C37 C38 -13(1) 1_555 1_555 1_555 1_555 yes
O13 C50 C49 C48 170.2(6) 1_555 1_555 1_555 1_555 yes
O13 C50 C49 C59 -12(1) 1_555 1_555 1_555 1_555 yes
O13 C50 C51 C52 -166.9(6) 1_555 1_555 1_555 1_555 yes
O13 C50 C51 C53 14(1) 1_555 1_555 1_555 1_555 yes
O14 C63 C64 C66 -169.3(7) 1_555 1_555 1_555 1_555 yes
O14 C63 C64 C77 18(1) 1_555 1_555 1_555 1_555 yes
O14 C63 C69 C68 168.0(6) 1_555 1_555 1_555 1_555 yes
O14 C63 C69 C73 -19(1) 1_555 1_555 1_555 1_555 yes
C3 P2 C17 C18 144.7(6) 1_555 1_555 1_555 1_555 yes
C3 P2 C17 C22 -40.1(7) 1_555 1_555 1_555 1_555 yes
C3 P2 C32 C33 118.5(6) 1_555 1_555 1_555 1_555 yes
C3 P2 C32 C34 -69.1(7) 1_555 1_555 1_555 1_555 yes
C3 C4 C5 C6 2(1) 1_555 1_555 1_555 1_555 yes
C3 C4 C15 C10 -61.9(9) 1_555 1_555 1_555 1_555 yes
C3 C4 C15 C14 118.5(8) 1_555 1_555 1_555 1_555 yes
C3 C8 C7 C6 0(1) 1_555 1_555 1_555 1_555 yes
C4 C3 P2 C17 -53.5(6) 1_555 1_555 1_555 1_555 yes
C4 C3 P2 C32 -166.6(5) 1_555 1_555 1_555 1_555 yes
C4 C3 C8 C7 1(1) 1_555 1_555 1_555 1_555 yes
C4 C5 O7 C9 177.2(7) 1_555 1_555 1_555 1_555 yes
C4 C5 C6 C7 0(1) 1_555 1_555 1_555 1_555 yes
C4 C15 C10 C11 -179.2(7) 1_555 1_555 1_555 1_555 yes
C4 C15 C14 C13 179.7(7) 1_555 1_555 1_555 1_555 yes
C5 C4 C3 C8 -2.6(9) 1_555 1_555 1_555 1_555 yes
C5 C4 C15 C10 121.9(8) 1_555 1_555 1_555 1_555 yes
C5 C4 C15 C14 -57.7(9) 1_555 1_555 1_555 1_555 yes
C5 C6 O8 C9 2.2(8) 1_555 1_555 1_555 1_555 yes
C5 C6 C7 C8 0(1) 1_555 1_555 1_555 1_555 yes
C6 C5 O7 C9 -4.2(8) 1_555 1_555 1_555 1_555 yes
C6 C5 C4 C15 178.6(7) 1_555 1_555 1_555 1_555 yes
C7 C6 O8 C9 -177.3(8) 1_555 1_555 1_555 1_555 yes
C8 C3 P2 C17 128.5(6) 1_555 1_555 1_555 1_555 yes
C8 C3 P2 C32 15.5(6) 1_555 1_555 1_555 1_555 yes
C8 C3 C4 C15 -178.9(6) 1_555 1_555 1_555 1_555 yes
C10 P1 C47 C48 -40.2(7) 1_555 1_555 1_555 1_555 yes
C10 P1 C47 C52 147.7(6) 1_555 1_555 1_555 1_555 yes
C10 P1 C67 C66 -76.6(6) 1_555 1_555 1_555 1_555 yes
C10 P1 C67 C68 108.6(6) 1_555 1_555 1_555 1_555 yes
C10 C11 C12 C13 1(1) 1_555 1_555 1_555 1_555 yes
C10 C15 C14 C13 0(1) 1_555 1_555 1_555 1_555 yes
C11 C10 P1 C47 129.4(6) 1_555 1_555 1_555 1_555 yes
C11 C10 P1 C67 16.2(7) 1_555 1_555 1_555 1_555 yes
C11 C10 C15 C14 0(1) 1_555 1_555 1_555 1_555 yes
C11 C12 C13 C14 -1(1) 1_555 1_555 1_555 1_555 yes
C12 C11 C10 C15 -1(1) 1_555 1_555 1_555 1_555 yes
C12 C13 O10 C16 -169.2(8) 1_555 1_555 1_555 1_555 yes
C12 C13 C14 C15 0(1) 1_555 1_555 1_555 1_555 yes
C13 C14 O9 C16 -12.2(8) 1_555 1_555 1_555 1_555 yes
C14 C13 O10 C16 13.2(8) 1_555 1_555 1_555 1_555 yes
C15 C10 P1 C47 -52.1(6) 1_555 1_555 1_555 1_555 yes
C15 C10 P1 C67 -165.3(6) 1_555 1_555 1_555 1_555 yes
C15 C14 O9 C16 169.1(7) 1_555 1_555 1_555 1_555 yes
C17 P2 C32 C33 4.1(7) 1_555 1_555 1_555 1_555 yes
C17 P2 C32 C34 176.5(6) 1_555 1_555 1_555 1_555 yes
C17 C18 C19 C20 -5(1) 1_555 1_555 1_555 1_555 yes
C17 C18 C19 C27 172.4(7) 1_555 1_555 1_555 1_555 yes
C17 C22 C21 C20 -1(1) 1_555 1_555 1_555 1_555 yes
C17 C22 C21 C23 -178.1(6) 1_555 1_555 1_555 1_555 yes
C18 C17 P2 C32 -101.7(6) 1_555 1_555 1_555 1_555 yes
C18 C17 C22 C21 7(1) 1_555 1_555 1_555 1_555 yes
C18 C19 C20 C21 12(1) 1_555 1_555 1_555 1_555 yes
C18 C19 C27 C28 -144.0(8) 1_555 1_555 1_555 1_555 yes
C18 C19 C27 C29 -24(1) 1_555 1_555 1_555 1_555 yes
C18 C19 C27 C30 92(1) 1_555 1_555 1_555 1_555 yes
C19 C18 C17 C22 -4(1) 1_555 1_555 1_555 1_555 yes
C19 C20 O11 C31 80.1(8) 1_555 1_555 1_555 1_555 yes
C19 C20 C21 C22 -9(1) 1_555 1_555 1_555 1_555 yes
C19 C20 C21 C23 167.6(7) 1_555 1_555 1_555 1_555 yes
C20 C19 C27 C28 33(1) 1_555 1_555 1_555 1_555 yes
C20 C19 C27 C29 152(1) 1_555 1_555 1_555 1_555 yes
C20 C19 C27 C30 -89(1) 1_555 1_555 1_555 1_555 yes
C20 C21 C23 C24 68.5(9) 1_555 1_555 1_555 1_555 yes
C20 C21 C23 C25 -53.9(9) 1_555 1_555 1_555 1_555 yes
C20 C21 C23 C26 -170.9(7) 1_555 1_555 1_555 1_555 yes
C21 C20 O11 C31 -100.4(8) 1_555 1_555 1_555 1_555 yes
C21 C20 C19 C27 -165.3(7) 1_555 1_555 1_555 1_555 yes
C22 C17 P2 C32 73.5(6) 1_555 1_555 1_555 1_555 yes
C22 C21 C23 C24 -115.0(8) 1_555 1_555 1_555 1_555 yes
C22 C21 C23 C25 122.6(7) 1_555 1_555 1_555 1_555 yes
C22 C21 C23 C26 5.6(10) 1_555 1_555 1_555 1_555 yes
C32 C33 C37 C36 0(1) 1_555 1_555 1_555 1_555 yes
C32 C33 C37 C38 -174.8(7) 1_555 1_555 1_555 1_555 yes
C32 C34 C35 C36 0(1) 1_555 1_555 1_555 1_555 yes
C32 C34 C35 C43 177.1(7) 1_555 1_555 1_555 1_555 yes
C33 C32 C34 C35 -9(1) 1_555 1_555 1_555 1_555 yes
C33 C37 C36 C35 -9(1) 1_555 1_555 1_555 1_555 yes
C33 C37 C38 C39 -2(1) 1_555 1_555 1_555 1_555 yes
C33 C37 C38 C40 -121.5(7) 1_555 1_555 1_555 1_555 yes
C33 C37 C38 C42 116.4(8) 1_555 1_555 1_555 1_555 yes
C34 C32 C33 C37 8(1) 1_555 1_555 1_555 1_555 yes
C34 C35 C36 C37 9(1) 1_555 1_555 1_555 1_555 yes
C34 C35 C43 C44 75.7(8) 1_555 1_555 1_555 1_555 yes
C34 C35 C43 C45 -159.9(7) 1_555 1_555 1_555 1_555 yes
C34 C35 C43 C46 -43.3(9) 1_555 1_555 1_555 1_555 yes
C35 C36 O12 C41 79.4(8) 1_555 1_555 1_555 1_555 yes
C35 C36 C37 C38 165.2(7) 1_555 1_555 1_555 1_555 yes
C36 C35 C43 C44 -108.1(9) 1_555 1_555 1_555 1_555 yes
C36 C35 C43 C45 16(1) 1_555 1_555 1_555 1_555 yes
C36 C35 C43 C46 133.0(8) 1_555 1_555 1_555 1_555 yes
C36 C37 C38 C39 -177.2(7) 1_555 1_555 1_555 1_555 yes
C36 C37 C38 C40 63.4(10) 1_555 1_555 1_555 1_555 yes
C36 C37 C38 C42 -58.6(10) 1_555 1_555 1_555 1_555 yes
C37 C36 O12 C41 -101.9(8) 1_555 1_555 1_555 1_555 yes
C37 C36 C35 C43 -166.9(7) 1_555 1_555 1_555 1_555 yes
C47 P1 C67 C66 170.1(5) 1_555 1_555 1_555 1_555 yes
C47 P1 C67 C68 -4.7(7) 1_555 1_555 1_555 1_555 yes
C47 C48 C49 C50 0(1) 1_555 1_555 1_555 1_555 yes
C47 C48 C49 C59 -177.4(6) 1_555 1_555 1_555 1_555 yes
C47 C52 C51 C50 -7(1) 1_555 1_555 1_555 1_555 yes
C47 C52 C51 C53 171.4(7) 1_555 1_555 1_555 1_555 yes
C48 C47 P1 C67 72.9(7) 1_555 1_555 1_555 1_555 yes
C48 C47 C52 C51 -3(1) 1_555 1_555 1_555 1_555 yes
C48 C49 C50 C51 -13(1) 1_555 1_555 1_555 1_555 yes
C48 C49 C59 C57 126.5(7) 1_555 1_555 1_555 1_555 yes
C48 C49 C59 C60 8.6(9) 1_555 1_555 1_555 1_555 yes
C48 C49 C59 C76 -112.4(8) 1_555 1_555 1_555 1_555 yes
C49 C48 C47 C52 7(1) 1_555 1_555 1_555 1_555 yes
C49 C50 O13 C58 -103.7(8) 1_555 1_555 1_555 1_555 yes
C49 C50 C51 C52 16(1) 1_555 1_555 1_555 1_555 yes
C49 C50 C51 C53 -162.6(7) 1_555 1_555 1_555 1_555 yes
C50 C49 C59 C57 -51.0(9) 1_555 1_555 1_555 1_555 yes
C50 C49 C59 C60 -168.9(7) 1_555 1_555 1_555 1_555 yes
C50 C49 C59 C76 70.1(9) 1_555 1_555 1_555 1_555 yes
C50 C51 C53 C54 33(1) 1_555 1_555 1_555 1_555 yes
C50 C51 C53 C55 -89.7(9) 1_555 1_555 1_555 1_555 yes
C50 C51 C53 C56 152.4(7) 1_555 1_555 1_555 1_555 yes
C51 C50 O13 C58 79.4(9) 1_555 1_555 1_555 1_555 yes
C51 C50 C49 C59 164.5(7) 1_555 1_555 1_555 1_555 yes
C52 C47 P1 C67 -99.3(6) 1_555 1_555 1_555 1_555 yes
C52 C51 C53 C54 -145.2(7) 1_555 1_555 1_555 1_555 yes
C52 C51 C53 C55 91.4(8) 1_555 1_555 1_555 1_555 yes
C52 C51 C53 C56 -26.5(10) 1_555 1_555 1_555 1_555 yes
C63 C64 C66 C67 0(1) 1_555 1_555 1_555 1_555 yes
C63 C64 C77 C65 42(1) 1_555 1_555 1_555 1_555 yes
C63 C64 C77 C71 -80.4(10) 1_555 1_555 1_555 1_555 yes
C63 C64 C77 C75 158.4(8) 1_555 1_555 1_555 1_555 yes
C63 C69 C68 C67 2(1) 1_555 1_555 1_555 1_555 yes
C63 C69 C73 C72 65.0(10) 1_555 1_555 1_555 1_555 yes
C63 C69 C73 C74 -173.1(7) 1_555 1_555 1_555 1_555 yes
C63 C69 C73 C78 -54.6(10) 1_555 1_555 1_555 1_555 yes
C64 C63 O14 C70 85.0(9) 1_555 1_555 1_555 1_555 yes
C64 C63 C69 C68 -12(1) 1_555 1_555 1_555 1_555 yes
C64 C63 C69 C73 160.3(7) 1_555 1_555 1_555 1_555 yes
C64 C66 C67 C68 -9(1) 1_555 1_555 1_555 1_555 yes
C65 C77 C64 C66 -130.0(8) 1_555 1_555 1_555 1_555 yes
C66 C64 C63 C69 11(1) 1_555 1_555 1_555 1_555 yes
C66 C64 C77 C71 107.3(9) 1_555 1_555 1_555 1_555 yes
C66 C64 C77 C75 -13(1) 1_555 1_555 1_555 1_555 yes
C66 C67 C68 C69 7(1) 1_555 1_555 1_555 1_555 yes
C67 C66 C64 C77 172.6(6) 1_555 1_555 1_555 1_555 yes
C67 C68 C69 C73 -170.3(7) 1_555 1_555 1_555 1_555 yes
C68 C69 C73 C72 -122.3(7) 1_555 1_555 1_555 1_555 yes
C68 C69 C73 C74 0(1) 1_555 1_555 1_555 1_555 yes
C68 C69 C73 C78 118.1(8) 1_555 1_555 1_555 1_555 yes
C69 C63 O14 C70 -95.6(9) 1_555 1_555 1_555 1_555 yes
C69 C63 C64 C77 -160.9(7) 1_555 1_555 1_555 1_555 yes
